data_4312990
loop_
_publ_author_name
'Robin Polt'
'Brian D. Kelly'
'Brian D. Dangel'
'Udaya Bhaskar Tadikonda'
'Regina E. Ross'
'Arnold M. Raitsimring'
'Andrei V. Astashkin'

_publ_contact_author_address
;
     University of Arizona
     Department of Chemistry
     1306 E. University
     Tucson, AZ 85721-0041
     USA
;
_publ_contact_author_email polt@u.arizona.edu
_publ_contact_author_fax 520-621-8407
_publ_contact_author_name 'Dr. Robin Polt'
_publ_contact_author_phone 520-621-6322
_publ_section_title
;
 Optically Active 4- and 5-Coordinate Transition Metal Complexes of
 Bifurcated Dipeptide Schiff Bases
;
_journal_name_full 'Inorganic Chemistry'
_journal_page_first 566
_journal_page_last 574
_journal_paper_doi 10.1021/ic025996o
_journal_volume 42
_journal_year 2003
_chemical_formula_moiety 'C38 H32 N4 Ni O4'
_chemical_formula_sum 'C38 H32 N4 Ni O4'
_chemical_formula_weight 667.39
_chemical_name_systematic
; 
 ? 
;
_space_group_IT_number 1
_symmetry_cell_setting triclinic
_symmetry_space_group_name_Hall 'P 1'
_symmetry_space_group_name_H-M 'P 1'
_atom_sites_solution_hydrogens geom
_atom_sites_solution_primary direct
_atom_sites_solution_secondary difmap
_audit_creation_method SHELXL-97
_cell_angle_alpha 94.644(2)
_cell_angle_beta 99.792(2)
_cell_angle_gamma 91.997(2)
_cell_formula_units_Z 2
_cell_length_a 8.6240(10)
_cell_length_b 10.1739(12)
_cell_length_c 18.951(2)
_cell_measurement_reflns_used 4130
_cell_measurement_temperature 293(2)
_cell_measurement_theta_max 26.6
_cell_measurement_theta_min 2.80
_cell_volume 1631.2(3)
_computing_cell_refinement 'Bruker SMART'
_computing_data_collection 'Bruker SMART'
_computing_data_reduction 'Bruker SAINT'
_computing_molecular_graphics 'Bruker SHELXTL'
_computing_publication_material 'Bruker SHELXTL'
_computing_structure_refinement 'SHELXL-97 (Sheldrick, 1997)'
_computing_structure_solution 'SHELXS-97 (Sheldrick, 1990)'
_diffrn_ambient_temperature 293(2)
_diffrn_measured_fraction_theta_full 0.885
_diffrn_measured_fraction_theta_max 0.885
_diffrn_measurement_device_type 'CCD area detector'
_diffrn_measurement_method 'phi and omega scans'
_diffrn_measurement_specimen_support 'glass fiber'
_diffrn_radiation_monochromator graphite
_diffrn_radiation_source 'fine-focus sealed tube'
_diffrn_radiation_type MoK\a
_diffrn_radiation_wavelength 0.71073
_diffrn_reflns_av_R_equivalents 0.0209
_diffrn_reflns_av_sigmaI/netI 0.0606
_diffrn_reflns_limit_h_max 10
_diffrn_reflns_limit_h_min -10
_diffrn_reflns_limit_k_max 12
_diffrn_reflns_limit_k_min -12
_diffrn_reflns_limit_l_max 24
_diffrn_reflns_limit_l_min -23
_diffrn_reflns_number 12178
_diffrn_reflns_theta_full 27.23
_diffrn_reflns_theta_max 27.23
_diffrn_reflns_theta_min 2.40
_diffrn_standards_decay_% 0.06
_diffrn_standards_interval_count 1818
_diffrn_standards_number 198
_exptl_absorpt_coefficient_mu 0.642
_exptl_absorpt_correction_T_max 1.000
_exptl_absorpt_correction_T_min 0.922
_exptl_absorpt_correction_type multi-scan
_exptl_absorpt_process_details 'SADABS v2.01 (Sheldrick,2000)'
_exptl_crystal_colour red
_exptl_crystal_density_diffrn 1.359
_exptl_crystal_density_method 'not measured'
_exptl_crystal_description block
_exptl_crystal_F_000 696
_exptl_crystal_size_max 0.36
_exptl_crystal_size_mid 0.20
_exptl_crystal_size_min 0.17
_refine_diff_density_max 0.513
_refine_diff_density_min -0.228
_refine_diff_density_rms 0.041
_refine_ls_abs_structure_details 'Flack H D (1983), Acta Cryst. A39, 876-881'
_refine_ls_abs_structure_Flack 0.024(8)
_refine_ls_extinction_method none
_refine_ls_goodness_of_fit_ref 0.955
_refine_ls_hydrogen_treatment mixed
_refine_ls_matrix_type full
_refine_ls_number_parameters 851
_refine_ls_number_reflns 10774
_refine_ls_number_restraints 3
_refine_ls_restrained_S_all 0.955
_refine_ls_R_factor_all 0.0435
_refine_ls_R_factor_gt 0.0339
_refine_ls_shift/su_max 0.004
_refine_ls_shift/su_mean 0.000
_refine_ls_structure_factor_coef Fsqd
_refine_ls_weighting_details 'calc w=1/[\s^2^(Fo^2^)+(0.0253P)^2^+0.0000P] where P=(Fo^2^+2Fc^2^)/3'
_refine_ls_weighting_scheme calc
_refine_ls_wR_factor_gt 0.0658
_refine_ls_wR_factor_ref 0.0691
_reflns_number_gt 8999
_reflns_number_total 10774
_reflns_threshold_expression I>2sigma(I)
_cod_data_source_file ic025996o_s2_4.cif
_cod_data_source_block Ser-Ser-Ni(II)complex
_cod_depositor_comments
;
The following automatic conversions were performed:

'_symmetry_cell_setting' value 'Triclinic' changed to 'triclinic'
according to the built-in table from CIF Core dictionary named
'cif_core.dic' version 2.4.1 from 2010-06-29.

Automatic conversion script
Id: cif_fix_values 1646 2011-03-28 12:23:43Z adriana 

The following automatic conversions were performed:
'_symmetry_space_group_number' data item was removed -- it should
have been renamed to '_space_group_IT_number' as specified in the
replacement file
'/home/antanas/src/cod-tools/trunk/data/replacement-values/replacement_tags.lst',
but the replacement data item was already present in the data block
and had the same value as the '_symmetry_space_group_number' data
item.

Automatic conversion script
Id: cif_correct_tags 4998 2017-03-02 13:24:31Z antanas 
;
_cod_database_code 4312990

loop_
_symmetry_equiv_pos_as_xyz
'x, y, z'

loop_
_atom_site_label
_atom_site_type_symbol
_atom_site_fract_x
_atom_site_fract_y
_atom_site_fract_z
_atom_site_U_iso_or_equiv
_atom_site_adp_type
_atom_site_occupancy
_atom_site_symmetry_multiplicity
_atom_site_calc_flag
_atom_site_refinement_flags
_atom_site_disorder_assembly
_atom_site_disorder_group
Ni1_1 Ni 0.12533(4) 0.54535(3) 0.087617(19) 0.03492(11) Uani 1 1 d . . .
O2_1 O -0.0386(3) 0.6115(3) 0.26764(13) 0.0651(8) Uani 1 1 d . . .
O3_1 O 0.0690(4) 0.7811(3) -0.06870(14) 0.0661(8) Uani 1 1 d . . .
N4_1 N 0.1585(3) 0.4099(3) 0.15137(14) 0.0364(7) Uani 1 1 d . . .
N5_1 N -0.0057(3) 0.6063(2) 0.14929(13) 0.0410(6) Uani 1 1 d . . .
N6_1 N 0.0522(3) 0.6804(2) 0.03431(13) 0.0423(7) Uani 1 1 d . . .
N7_1 N 0.2622(3) 0.5152(2) 0.01604(12) 0.0354(6) Uani 1 1 d . . .
C8_1 C 0.1567(4) 0.2837(3) 0.13406(17) 0.0368(8) Uani 1 1 d . . .
C9_1 C 0.1393(4) 0.4607(3) 0.22500(17) 0.0446(9) Uani 1 1 d . . .
H9A_1 H 0.0922 0.3886 0.2468 0.054 Uiso 1 1 calc R . .
C10_1 C 0.0194(4) 0.5680(3) 0.21532(17) 0.0450(8) Uani 1 1 d . . .
C11_1 C 0.1020(4) 0.6933(4) -0.02815(19) 0.0404(9) Uani 1 1 d . . .
C12_1 C 0.1979(4) 0.5807(3) -0.04917(15) 0.0377(7) Uani 1 1 d . . .
H12A_1 H 0.2862 0.6162 -0.0694 0.045 Uiso 1 1 calc R . .
C13_1 C 0.3950(4) 0.4611(3) 0.01656(15) 0.0377(7) Uani 1 1 d . . .
C14_1 C 0.1973(4) 0.1827(3) 0.18578(17) 0.0466(9) Uani 1 1 d . . .
C15_1 C 0.1020(6) 0.0705(4) 0.1846(2) 0.0746(14) Uani 1 1 d . . .
H15A_1 H 0.0045 0.0617 0.1544 0.089 Uiso 1 1 calc R . .
C16_1 C 0.1492(8) -0.0282(5) 0.2274(3) 0.100(2) Uani 1 1 d . . .
H16A_1 H 0.0804 -0.0999 0.2290 0.120 Uiso 1 1 calc R . .
C17_1 C 0.2973(8) -0.0216(4) 0.2678(2) 0.0996(18) Uani 1 1 d . . .
H17A_1 H 0.3311 -0.0912 0.2945 0.120 Uiso 1 1 calc R . .
C18_1 C 0.3961(6) 0.0875(5) 0.2691(2) 0.0902(15) Uani 1 1 d . . .
H18A_1 H 0.4961 0.0932 0.2971 0.108 Uiso 1 1 calc R . .
C19_1 C 0.3444(5) 0.1894(4) 0.22797(19) 0.0644(11) Uani 1 1 d . . .
H19A_1 H 0.4107 0.2639 0.2289 0.077 Uiso 1 1 calc R . .
C20_1 C 0.1073(4) 0.2330(4) 0.05745(19) 0.0398(9) Uani 1 1 d . . .
C21_1 C 0.1858(5) 0.1342(3) 0.0256(2) 0.0591(10) Uani 1 1 d . . .
H21E_1 H 0.2772 0.1033 0.0510 0.071 Uiso 1 1 calc R . .
C22_1 C 0.1278(7) 0.0814(4) -0.0443(2) 0.0760(13) Uani 1 1 d . . .
H22C_1 H 0.1830 0.0180 -0.0665 0.091 Uiso 1 1 calc R . .
C23_1 C -0.0097(8) 0.1224(5) -0.0801(3) 0.0883(19) Uani 1 1 d . . .
H23F_1 H -0.0493 0.0846 -0.1263 0.106 Uiso 1 1 calc R . .
C24_1 C -0.0914(6) 0.2189(4) -0.0494(2) 0.0772(13) Uani 1 1 d . . .
H24J_1 H -0.1857 0.2459 -0.0743 0.093 Uiso 1 1 calc R . .
C25_1 C -0.0310(4) 0.2753(3) 0.01938(17) 0.0519(9) Uani 1 1 d . . .
H25D_1 H -0.0838 0.3422 0.0401 0.062 Uiso 1 1 calc R . .
C26_1 C 0.2852(5) 0.5167(4) 0.27766(18) 0.0677(11) Uani 1 1 d . . .
H26G_1 H 0.2591 0.5327 0.3253 0.081 Uiso 1 1 calc R . .
H26H_1 H 0.3670 0.4533 0.2799 0.081 Uiso 1 1 calc R . .
O27_1 O 0.3402(4) 0.6344(3) 0.25561(14) 0.0724(8) Uani 1 1 d . . .
H27B_1 H 0.4204 0.6623 0.2832 0.109 Uiso 1 1 calc R . .
C33_1 C -0.1007(4) 0.7092(3) 0.12481(18) 0.0461(8) Uani 1 1 d . . .
C34_1 C -0.0664(4) 0.7523(3) 0.06032(18) 0.0441(8) Uani 1 1 d . . .
C35_1 C -0.1510(4) 0.8516(3) 0.0277(2) 0.0572(9) Uani 1 1 d . . .
H35A_1 H -0.1275 0.8826 -0.0143 0.069 Uiso 1 1 calc R . .
C36_1 C -0.2722(5) 0.9033(4) 0.0598(3) 0.0716(12) Uani 1 1 d . . .
H36A_1 H -0.3323 0.9675 0.0377 0.086 Uiso 1 1 calc R . .
C37_1 C -0.3052(5) 0.8631(4) 0.1220(3) 0.0749(13) Uani 1 1 d . . .
H37A_1 H -0.3855 0.9012 0.1425 0.090 Uiso 1 1 calc R . .
C38_1 C -0.2193(4) 0.7642(4) 0.1561(2) 0.0621(10) Uani 1 1 d . . .
H38A_1 H -0.2419 0.7364 0.1989 0.074 Uiso 1 1 calc R . .
C39_1 C 0.0930(4) 0.4870(4) -0.10775(17) 0.0453(9) Uani 1 1 d . . .
H39A_1 H 0.1261 0.3973 -0.1043 0.054 Uiso 1 1 calc R . .
H39B_1 H -0.0157 0.4890 -0.1007 0.054 Uiso 1 1 calc R . .
O40_1 O 0.1053(3) 0.5267(3) -0.17552(14) 0.0719(9) Uani 1 1 d . . .
H40A_1 H 0.0175 0.5412 -0.1969 0.108 Uiso 1 1 calc R . .
C46_1 C 0.4895(4) 0.4117(3) 0.08095(17) 0.0405(7) Uani 1 1 d . . .
C47_1 C 0.5189(4) 0.4894(3) 0.14525(17) 0.0478(8) Uani 1 1 d . . .
H47A_1 H 0.4674 0.5676 0.1501 0.057 Uiso 1 1 calc R . .
C48_1 C 0.6251(5) 0.4514(4) 0.2029(2) 0.0624(11) Uani 1 1 d . . .
H48A_1 H 0.6448 0.5039 0.2463 0.075 Uiso 1 1 calc R . .
C49_1 C 0.7010(5) 0.3352(5) 0.1953(2) 0.0688(13) Uani 1 1 d . . .
H49A_1 H 0.7730 0.3101 0.2336 0.083 Uiso 1 1 calc R . .
C50_1 C 0.6712(5) 0.2559(4) 0.1315(2) 0.0683(11) Uani 1 1 d . . .
H50A_1 H 0.7204 0.1765 0.1270 0.082 Uiso 1 1 calc R . .
C51_1 C 0.5679(4) 0.2956(4) 0.0746(2) 0.0561(10) Uani 1 1 d . . .
H51A_1 H 0.5501 0.2438 0.0310 0.067 Uiso 1 1 calc R . .
C52_1 C 0.4763(4) 0.4556(3) -0.04716(17) 0.0436(8) Uani 1 1 d . . .
C53_1 C 0.4394(4) 0.3578(4) -0.10429(19) 0.0559(9) Uani 1 1 d . . .
H53A_1 H 0.3641 0.2907 -0.1032 0.067 Uiso 1 1 calc R . .
C54_1 C 0.5158(5) 0.3619(5) -0.1624(2) 0.0720(14) Uani 1 1 d . . .
H54A_1 H 0.4898 0.2982 -0.2011 0.086 Uiso 1 1 calc R . .
C55_1 C 0.6287(5) 0.4579(5) -0.1640(2) 0.0783(13) Uani 1 1 d . . .
H55A_1 H 0.6792 0.4591 -0.2036 0.094 Uiso 1 1 calc R . .
C56_1 C 0.6684(4) 0.5530(5) -0.1076(2) 0.0716(12) Uani 1 1 d . . .
H56A_1 H 0.7456 0.6186 -0.1087 0.086 Uiso 1 1 calc R . .
C57_1 C 0.5937(4) 0.5504(4) -0.0497(2) 0.0523(10) Uani 1 1 d . . .
H57A_1 H 0.6224 0.6138 -0.0110 0.063 Uiso 1 1 calc R . .
Ni2_2 Ni -0.19111(4) 0.79644(3) 0.564685(19) 0.03513(11) Uani 1 1 d . . .
O2_2 O -0.4983(3) 0.7432(3) 0.38460(12) 0.0655(7) Uani 1 1 d . . .
O3_2 O -0.1551(3) 0.5521(3) 0.71810(14) 0.0583(8) Uani 1 1 d . . .
N4_2 N -0.1931(3) 0.9373(3) 0.50248(14) 0.0339(7) Uani 1 1 d . . .
N5_2 N -0.3730(3) 0.7386(2) 0.50194(13) 0.0415(6) Uani 1 1 d . . .
N6_2 N -0.2359(3) 0.6565(2) 0.61556(13) 0.0408(6) Uani 1 1 d . . .
N7_2 N -0.0003(3) 0.8221(2) 0.63688(12) 0.0355(6) Uani 1 1 d . . .
C8_2 C -0.1666(4) 1.0621(3) 0.52018(17) 0.0362(8) Uani 1 1 d . . .
C9_2 C -0.2744(4) 0.8896(3) 0.42921(17) 0.0427(9) Uani 1 1 d . . .
H9B_2 H -0.3319 0.9630 0.4089 0.051 Uiso 1 1 calc R . .
C10_2 C -0.3966(4) 0.7810(3) 0.43699(17) 0.0444(8) Uani 1 1 d . . .
C11_2 C -0.1440(4) 0.6421(4) 0.6783(2) 0.0422(9) Uani 1 1 d . . .
C12_2 C -0.0270(4) 0.7570(3) 0.70198(16) 0.0410(8) Uani 1 1 d . . .
H12B_2 H 0.0724 0.7263 0.7269 0.049 Uiso 1 1 calc R . .
C13_2 C 0.1396(4) 0.8728(3) 0.63782(17) 0.0417(7) Uani 1 1 d . . .
C14_2 C -0.1624(4) 1.1651(3) 0.46839(16) 0.0423(8) Uani 1 1 d . . .
C15_2 C -0.2522(5) 1.2740(4) 0.4711(2) 0.0682(13) Uani 1 1 d . . .
H15B_2 H -0.3248 1.2797 0.5022 0.082 Uiso 1 1 calc R . .
C16_2 C -0.2352(7) 1.3753(5) 0.4277(3) 0.0856(17) Uani 1 1 d . . .
H16B_2 H -0.3001 1.4464 0.4282 0.103 Uiso 1 1 calc R . .
C17_2 C -0.1232(6) 1.3714(4) 0.3841(2) 0.0831(15) Uani 1 1 d . . .
H17B_2 H -0.1097 1.4407 0.3563 0.100 Uiso 1 1 calc R . .
C18_2 C -0.0320(5) 1.2649(4) 0.3820(2) 0.0721(12) Uani 1 1 d . . .
H18B_2 H 0.0439 1.2616 0.3525 0.086 Uiso 1 1 calc R . .
C19_2 C -0.0515(4) 1.1618(3) 0.42334(18) 0.0554(9) Uani 1 1 d . . .
H19B_2 H 0.0106 1.0892 0.4209 0.066 Uiso 1 1 calc R . .
C20_2 C -0.1411(5) 1.1161(4) 0.59668(19) 0.0415(9) Uani 1 1 d . . .
C21_2 C -0.0212(5) 1.2117(3) 0.62354(19) 0.0593(10) Uani 1 1 d . . .
H21A_2 H 0.0491 1.2374 0.5945 0.071 Uiso 1 1 calc R . .
C22_2 C -0.0067(6) 1.2684(4) 0.6931(2) 0.0743(12) Uani 1 1 d . . .
H22A_2 H 0.0762 1.3290 0.7117 0.089 Uiso 1 1 calc R . .
C23_2 C -0.1145(8) 1.2351(5) 0.7344(3) 0.0833(17) Uani 1 1 d . . .
H23A_2 H -0.1053 1.2747 0.7811 0.100 Uiso 1 1 calc R . .
C24_2 C -0.2351(6) 1.1451(4) 0.7086(2) 0.0711(12) Uani 1 1 d . . .
H24A_2 H -0.3090 1.1247 0.7370 0.085 Uiso 1 1 calc R . .
C25_2 C -0.2472(4) 1.0835(3) 0.63939(18) 0.0523(9) Uani 1 1 d . . .
H25A_2 H -0.3278 1.0199 0.6221 0.063 Uiso 1 1 calc R . .
C26_2 C -0.1761(5) 0.8361(4) 0.37490(19) 0.0615(10) Uani 1 1 d . . .
H26A_2 H -0.2407 0.8244 0.3274 0.074 Uiso 1 1 calc R . .
H26B_2 H -0.0897 0.8989 0.3734 0.074 Uiso 1 1 calc R . .
O27_2 O -0.1160(4) 0.7145(3) 0.39365(14) 0.0735(8) Uani 1 1 d . . .
H27A_2 H -0.0953 0.6729 0.3578 0.110 Uiso 1 1 calc R . .
C33_2 C -0.4567(4) 0.6308(3) 0.52332(16) 0.0442(8) Uani 1 1 d . . .
C34_2 C -0.3770(4) 0.5835(3) 0.58678(17) 0.0423(8) Uani 1 1 d . . .
C35_2 C -0.4443(5) 0.4780(3) 0.6156(2) 0.0584(10) Uani 1 1 d . . .
H35B_2 H -0.3912 0.4440 0.6566 0.070 Uiso 1 1 calc R . .
C36_2 C -0.5897(5) 0.4249(4) 0.5829(2) 0.0763(12) Uani 1 1 d . . .
H36B_2 H -0.6369 0.3570 0.6030 0.092 Uiso 1 1 calc R . .
C37_2 C -0.6670(6) 0.4709(5) 0.5204(3) 0.0808(14) Uani 1 1 d . . .
H37B_2 H -0.7644 0.4323 0.4984 0.097 Uiso 1 1 calc R . .
C38_2 C -0.6015(5) 0.5732(4) 0.4904(2) 0.0616(10) Uani 1 1 d . . .
H38B_2 H -0.6541 0.6035 0.4483 0.074 Uiso 1 1 calc R . .
C39_2 C -0.0970(5) 0.8553(4) 0.75272(19) 0.0538(10) Uani 1 1 d . . .
H39C_2 H -0.0216 0.9292 0.7683 0.065 Uiso 1 1 calc R . .
H39D_2 H -0.1911 0.8892 0.7261 0.065 Uiso 1 1 calc R . .
O40_2 O -0.1358(3) 0.8012(3) 0.81360(15) 0.0718(9) Uani 1 1 d . . .
H40B_2 H -0.0587 0.8081 0.8459 0.108 Uiso 1 1 calc R . .
C46_2 C 0.1915(4) 0.9204(3) 0.57349(19) 0.0490(8) Uani 1 1 d . . .
C47_2 C 0.1585(4) 0.8471(4) 0.50822(19) 0.0563(9) Uani 1 1 d . . .
H47B_2 H 0.0923 0.7716 0.5025 0.068 Uiso 1 1 calc R . .
C48_2 C 0.2244(5) 0.8860(5) 0.4504(2) 0.0714(13) Uani 1 1 d . . .
H48B_2 H 0.2027 0.8354 0.4065 0.086 Uiso 1 1 calc R . .
C49_2 C 0.3197(5) 0.9969(5) 0.4576(3) 0.0793(14) Uani 1 1 d . . .
H49B_2 H 0.3619 1.0223 0.4184 0.095 Uiso 1 1 calc R . .
C50_2 C 0.3547(5) 1.0726(5) 0.5232(3) 0.0778(14) Uani 1 1 d . . .
H50B_2 H 0.4191 1.1492 0.5279 0.093 Uiso 1 1 calc R . .
C51_2 C 0.2939(5) 1.0338(4) 0.5806(2) 0.0645(12) Uani 1 1 d . . .
H51B_2 H 0.3202 1.0827 0.6249 0.077 Uiso 1 1 calc R . .
C52_2 C 0.2688(4) 0.8766(3) 0.70219(18) 0.0469(8) Uani 1 1 d . . .
C53_2 C 0.2835(4) 0.9760(4) 0.7580(2) 0.0605(10) Uani 1 1 d . . .
H53B_2 H 0.2123 1.0426 0.7567 0.073 Uiso 1 1 calc R . .
C54_2 C 0.4057(5) 0.9746(5) 0.8158(3) 0.0769(15) Uani 1 1 d . . .
H54B_2 H 0.4147 1.0394 0.8540 0.092 Uiso 1 1 calc R . .
C55_2 C 0.5143(5) 0.8777(5) 0.8170(2) 0.0773(13) Uani 1 1 d . . .
H55B_2 H 0.5968 0.8778 0.8557 0.093 Uiso 1 1 calc R . .
C56_2 C 0.4999(5) 0.7808(4) 0.7607(2) 0.0736(12) Uani 1 1 d . . .
H56B_2 H 0.5725 0.7152 0.7617 0.088 Uiso 1 1 calc R . .
C57_2 C 0.3792(5) 0.7803(4) 0.7031(2) 0.0571(11) Uani 1 1 d . . .
H57B_2 H 0.3714 0.7157 0.6649 0.069 Uiso 1 1 calc R . .

loop_
_atom_site_aniso_label
_atom_site_aniso_U_11
_atom_site_aniso_U_22
_atom_site_aniso_U_33
_atom_site_aniso_U_23
_atom_site_aniso_U_13
_atom_site_aniso_U_12
Ni1_1 0.0446(3) 0.0338(3) 0.0262(2) 0.00152(18) 0.00644(18) 0.00050(19)
O2_1 0.087(2) 0.0695(18) 0.0407(14) -0.0094(13) 0.0242(14) 0.0033(15)
O3_1 0.104(2) 0.0505(18) 0.0460(17) 0.0165(15) 0.0107(15) 0.0215(16)
N4_1 0.0459(17) 0.0396(19) 0.0226(15) 0.0008(13) 0.0051(12) -0.0034(13)
N5_1 0.0519(17) 0.0407(16) 0.0314(14) -0.0028(11) 0.0129(12) 0.0022(13)
N6_1 0.0515(18) 0.0373(16) 0.0372(15) 0.0044(12) 0.0041(13) 0.0041(13)
N7_1 0.0410(16) 0.0366(14) 0.0277(13) 0.0043(11) 0.0035(11) -0.0032(12)
C8_1 0.042(2) 0.038(2) 0.0289(17) 0.0036(14) 0.0031(14) -0.0050(15)
C9_1 0.069(3) 0.044(2) 0.0225(17) 0.0013(14) 0.0134(16) -0.0052(18)
C10_1 0.057(2) 0.046(2) 0.0311(19) -0.0091(15) 0.0138(16) -0.0100(16)
C11_1 0.052(2) 0.037(2) 0.028(2) 0.0072(16) -0.0033(16) -0.0007(17)
C12_1 0.0470(19) 0.0417(19) 0.0247(15) 0.0061(13) 0.0061(13) -0.0006(15)
C13_1 0.0401(19) 0.0357(17) 0.0366(17) 0.0030(13) 0.0060(14) -0.0045(14)
C14_1 0.063(2) 0.039(2) 0.0364(19) 0.0054(15) 0.0041(18) -0.0090(18)
C15_1 0.100(4) 0.062(3) 0.052(3) 0.011(2) -0.009(2) -0.030(3)
C16_1 0.164(6) 0.052(3) 0.072(4) 0.021(3) -0.015(4) -0.044(3)
C17_1 0.187(6) 0.045(3) 0.058(3) 0.021(2) -0.011(3) 0.006(3)
C18_1 0.105(4) 0.081(3) 0.077(3) 0.031(3) -0.019(3) 0.011(3)
C19_1 0.073(3) 0.058(2) 0.059(2) 0.0194(19) -0.003(2) -0.006(2)
C20_1 0.054(2) 0.034(2) 0.0306(19) 0.0011(16) 0.0069(16) -0.0087(16)
C21_1 0.082(3) 0.039(2) 0.057(2) -0.0028(17) 0.020(2) -0.0071(19)
C22_1 0.126(4) 0.048(3) 0.058(3) -0.016(2) 0.044(3) -0.018(3)
C23_1 0.155(5) 0.060(3) 0.042(3) -0.003(2) 0.008(3) -0.045(3)
C24_1 0.100(3) 0.070(3) 0.050(2) 0.013(2) -0.019(2) -0.027(3)
C25_1 0.067(2) 0.046(2) 0.0387(19) 0.0019(16) 0.0029(17) -0.0146(18)
C26_1 0.101(3) 0.063(3) 0.032(2) -0.0057(18) -0.0018(19) -0.001(2)
O27_1 0.088(2) 0.0649(19) 0.0527(17) -0.0108(15) -0.0102(14) -0.0143(15)
C33_1 0.045(2) 0.0382(19) 0.053(2) -0.0081(16) 0.0097(16) 0.0013(15)
C34_1 0.048(2) 0.0323(18) 0.049(2) -0.0049(14) 0.0044(16) 0.0003(15)
C35_1 0.063(2) 0.044(2) 0.065(2) 0.0024(18) 0.0101(19) 0.0104(18)
C36_1 0.066(3) 0.051(3) 0.097(3) 0.008(2) 0.010(2) 0.019(2)
C37_1 0.077(3) 0.059(3) 0.095(4) -0.003(2) 0.035(3) 0.018(2)
C38_1 0.066(3) 0.051(2) 0.073(3) -0.0033(19) 0.025(2) 0.0062(19)
C39_1 0.055(2) 0.046(2) 0.0323(19) 0.0013(15) 0.0024(16) 0.0020(16)
O40_1 0.077(2) 0.101(2) 0.0330(15) 0.0094(15) -0.0026(13) -0.0031(18)
C46_1 0.0355(18) 0.046(2) 0.0416(19) 0.0114(15) 0.0090(14) -0.0024(15)
C47_1 0.047(2) 0.051(2) 0.042(2) 0.0057(16) 0.0014(16) -0.0045(16)
C48_1 0.059(3) 0.073(3) 0.048(2) 0.007(2) -0.008(2) -0.013(2)
C49_1 0.052(3) 0.088(4) 0.064(3) 0.027(3) -0.005(2) 0.000(2)
C50_1 0.068(3) 0.069(3) 0.070(3) 0.021(2) 0.009(2) 0.014(2)
C51_1 0.057(3) 0.060(3) 0.054(2) 0.011(2) 0.011(2) 0.007(2)
C52_1 0.0398(19) 0.053(2) 0.0411(19) 0.0140(16) 0.0090(15) 0.0070(16)
C53_1 0.054(2) 0.066(2) 0.050(2) -0.0021(18) 0.0190(17) 0.0006(18)
C54_1 0.072(3) 0.102(4) 0.047(3) 0.001(3) 0.025(2) 0.013(3)
C55_1 0.074(3) 0.116(4) 0.061(3) 0.037(3) 0.038(2) 0.030(3)
C56_1 0.047(2) 0.088(3) 0.092(3) 0.045(3) 0.028(2) 0.011(2)
C57_1 0.046(2) 0.057(3) 0.056(2) 0.010(2) 0.0132(19) -0.0039(19)
Ni2_2 0.0430(3) 0.0340(3) 0.0275(2) 0.00350(19) 0.00355(18) 0.00072(19)
O2_2 0.0793(19) 0.0694(18) 0.0371(14) -0.0083(13) -0.0120(13) -0.0066(15)
O3_2 0.0668(19) 0.0577(19) 0.0504(17) 0.0270(15) 0.0023(14) -0.0094(14)
N4_2 0.0450(17) 0.0334(18) 0.0232(15) 0.0017(12) 0.0057(12) 0.0036(12)
N5_2 0.0538(17) 0.0374(15) 0.0290(14) -0.0020(11) -0.0020(12) -0.0025(12)
N6_2 0.0508(18) 0.0368(15) 0.0341(15) 0.0077(11) 0.0039(13) -0.0021(13)
N7_2 0.0367(15) 0.0365(14) 0.0337(14) 0.0070(11) 0.0052(11) 0.0024(12)
C8_2 0.044(2) 0.035(2) 0.0300(17) 0.0035(14) 0.0068(15) 0.0057(15)
C9_2 0.061(2) 0.041(2) 0.0254(17) 0.0046(14) 0.0023(16) 0.0112(17)
C10_2 0.058(2) 0.040(2) 0.0306(18) -0.0061(15) -0.0016(16) 0.0030(16)
C11_2 0.050(2) 0.038(2) 0.041(2) 0.0038(18) 0.0135(18) 0.0047(17)
C12_2 0.0372(18) 0.049(2) 0.0361(17) 0.0125(15) 0.0007(14) 0.0030(15)
C13_2 0.0407(19) 0.0396(18) 0.0461(19) 0.0056(14) 0.0098(15) 0.0068(15)
C14_2 0.066(2) 0.0331(19) 0.0266(17) 0.0007(14) 0.0056(16) 0.0023(17)
C15_2 0.104(4) 0.052(3) 0.057(3) 0.015(2) 0.030(2) 0.024(2)
C16_2 0.142(5) 0.052(3) 0.071(3) 0.021(3) 0.026(3) 0.038(3)
C17_2 0.151(5) 0.050(3) 0.051(3) 0.020(2) 0.021(3) 0.004(3)
C18_2 0.098(3) 0.065(3) 0.061(3) 0.020(2) 0.030(2) -0.005(2)
C19_2 0.075(3) 0.048(2) 0.050(2) 0.0140(17) 0.0223(19) 0.0109(18)
C20_2 0.061(2) 0.032(2) 0.0312(19) -0.0001(16) 0.0065(17) 0.0087(17)
C21_2 0.076(3) 0.046(2) 0.053(2) -0.0054(18) 0.0090(19) 0.0019(19)
C22_2 0.104(4) 0.049(2) 0.058(3) -0.014(2) -0.013(2) 0.003(2)
C23_2 0.151(5) 0.054(3) 0.040(3) -0.007(2) 0.004(3) 0.030(3)
C24_2 0.117(4) 0.057(3) 0.049(2) 0.011(2) 0.035(2) 0.026(3)
C25_2 0.076(3) 0.039(2) 0.046(2) 0.0059(15) 0.0170(19) 0.0094(17)
C26_2 0.096(3) 0.053(2) 0.037(2) 0.0000(17) 0.0206(19) -0.003(2)
O27_2 0.123(3) 0.0548(18) 0.0484(16) -0.0041(14) 0.0318(17) 0.0156(17)
C33_2 0.055(2) 0.0377(19) 0.0378(18) -0.0034(14) 0.0063(16) -0.0066(16)
C34_2 0.050(2) 0.0377(19) 0.0376(18) -0.0038(15) 0.0078(15) -0.0064(16)
C35_2 0.072(3) 0.046(2) 0.056(2) 0.0042(17) 0.0102(19) -0.0147(19)
C36_2 0.090(3) 0.061(3) 0.073(3) 0.003(2) 0.007(3) -0.029(2)
C37_2 0.082(3) 0.074(3) 0.075(3) -0.008(2) -0.005(3) -0.035(3)
C38_2 0.063(3) 0.065(3) 0.049(2) 0.0011(19) -0.0071(18) -0.014(2)
C39_2 0.069(3) 0.059(2) 0.034(2) 0.0057(17) 0.0085(18) 0.0018(19)
O40_2 0.0628(19) 0.107(3) 0.0463(17) 0.0178(17) 0.0083(13) 0.0000(17)
C46_2 0.042(2) 0.052(2) 0.057(2) 0.0139(17) 0.0133(16) 0.0122(16)
C47_2 0.056(2) 0.060(2) 0.057(2) 0.0073(19) 0.0192(19) 0.0069(18)
C48_2 0.078(3) 0.081(3) 0.065(3) 0.016(2) 0.034(2) 0.019(3)
C49_2 0.072(3) 0.094(4) 0.088(4) 0.036(3) 0.045(3) 0.018(3)
C50_2 0.069(3) 0.075(3) 0.102(4) 0.032(3) 0.041(3) 0.001(2)
C51_2 0.061(3) 0.064(3) 0.074(3) 0.016(2) 0.023(2) 0.000(2)
C52_2 0.0398(19) 0.051(2) 0.050(2) 0.0086(17) 0.0050(16) -0.0010(16)
C53_2 0.053(2) 0.061(2) 0.064(2) 0.001(2) 0.0011(19) 0.0069(18)
C54_2 0.063(3) 0.087(4) 0.071(3) -0.019(3) 0.000(3) -0.005(3)
C55_2 0.055(3) 0.106(4) 0.064(3) 0.008(3) -0.011(2) 0.004(3)
C56_2 0.050(2) 0.081(3) 0.087(3) 0.015(3) -0.001(2) 0.015(2)
C57_2 0.047(2) 0.060(3) 0.065(3) 0.010(2) 0.009(2) 0.011(2)

loop_
_atom_type_symbol
_atom_type_description
_atom_type_scat_dispersion_real
_atom_type_scat_dispersion_imag
_atom_type_scat_source
C C 0.0033 0.0016 'International Tables Vol C Tables 4.2.6.8 and 6.1.1.4'
H H 0.0000 0.0000 'International Tables Vol C Tables 4.2.6.8 and 6.1.1.4'
N N 0.0061 0.0033 'International Tables Vol C Tables 4.2.6.8 and 6.1.1.4'
O O 0.0106 0.0060 'International Tables Vol C Tables 4.2.6.8 and 6.1.1.4'
Ni Ni 0.3393 1.1124 'International Tables Vol C Tables 4.2.6.8 and 6.1.1.4'

loop_
_geom_angle_atom_site_label_1
_geom_angle_atom_site_label_2
_geom_angle_atom_site_label_3
_geom_angle
_geom_angle_site_symmetry_1
_geom_angle_site_symmetry_3
_geom_angle_publ_flag
N6_1 Ni1_1 N5_1 84.87(12) . . ?
N6_1 Ni1_1 N4_1 167.09(12) . . ?
N5_1 Ni1_1 N4_1 83.16(12) . . ?
N6_1 Ni1_1 N7_1 84.82(11) . . ?
N5_1 Ni1_1 N7_1 168.89(11) . . ?
N4_1 Ni1_1 N7_1 107.45(11) . . ?
C8_1 N4_1 C9_1 120.3(3) . . ?
C8_1 N4_1 Ni1_1 127.1(2) . . ?
C9_1 N4_1 Ni1_1 110.4(2) . . ?
C10_1 N5_1 C33_1 126.5(3) . . ?
C10_1 N5_1 Ni1_1 117.4(2) . . ?
C33_1 N5_1 Ni1_1 114.7(2) . . ?
C11_1 N6_1 C34_1 125.9(3) . . ?
C11_1 N6_1 Ni1_1 118.6(2) . . ?
C34_1 N6_1 Ni1_1 115.1(2) . . ?
C13_1 N7_1 C12_1 116.9(2) . . ?
C13_1 N7_1 Ni1_1 133.8(2) . . ?
C12_1 N7_1 Ni1_1 109.01(18) . . ?
N4_1 C8_1 C20_1 119.0(3) . . ?
N4_1 C8_1 C14_1 124.9(3) . . ?
C20_1 C8_1 C14_1 116.1(3) . . ?
N4_1 C9_1 C26_1 118.5(3) . . ?
N4_1 C9_1 C10_1 106.1(3) . . ?
C26_1 C9_1 C10_1 108.8(3) . . ?
N4_1 C9_1 H9A_1 107.7 . . ?
C26_1 C9_1 H9A_1 107.7 . . ?
C10_1 C9_1 H9A_1 107.7 . . ?
O2_1 C10_1 N5_1 127.7(3) . . ?
O2_1 C10_1 C9_1 119.3(3) . . ?
N5_1 C10_1 C9_1 112.9(3) . . ?
O3_1 C11_1 N6_1 126.5(4) . . ?
O3_1 C11_1 C12_1 120.6(3) . . ?
N6_1 C11_1 C12_1 112.8(3) . . ?
N7_1 C12_1 C11_1 109.0(2) . . ?
N7_1 C12_1 C39_1 113.4(2) . . ?
C11_1 C12_1 C39_1 108.5(3) . . ?
N7_1 C12_1 H12A_1 108.6 . . ?
C11_1 C12_1 H12A_1 108.6 . . ?
C39_1 C12_1 H12A_1 108.6 . . ?
N7_1 C13_1 C46_1 124.3(3) . . ?
N7_1 C13_1 C52_1 122.0(3) . . ?
C46_1 C13_1 C52_1 113.5(3) . . ?
C19_1 C14_1 C15_1 118.2(4) . . ?
C19_1 C14_1 C8_1 119.4(3) . . ?
C15_1 C14_1 C8_1 121.6(3) . . ?
C16_1 C15_1 C14_1 120.8(4) . . ?
C16_1 C15_1 H15A_1 119.6 . . ?
C14_1 C15_1 H15A_1 119.6 . . ?
C17_1 C16_1 C15_1 120.2(4) . . ?
C17_1 C16_1 H16A_1 119.9 . . ?
C15_1 C16_1 H16A_1 119.9 . . ?
C16_1 C17_1 C18_1 120.2(4) . . ?
C16_1 C17_1 H17A_1 119.9 . . ?
C18_1 C17_1 H17A_1 119.9 . . ?
C17_1 C18_1 C19_1 119.0(4) . . ?
C17_1 C18_1 H18A_1 120.5 . . ?
C19_1 C18_1 H18A_1 120.5 . . ?
C14_1 C19_1 C18_1 121.4(4) . . ?
C14_1 C19_1 H19A_1 119.3 . . ?
C18_1 C19_1 H19A_1 119.3 . . ?
C21_1 C20_1 C25_1 119.1(3) . . ?
C21_1 C20_1 C8_1 121.7(3) . . ?
C25_1 C20_1 C8_1 118.8(3) . . ?
C20_1 C21_1 C22_1 120.0(4) . . ?
C20_1 C21_1 H21E_1 120.0 . . ?
C22_1 C21_1 H21E_1 120.0 . . ?
C23_1 C22_1 C21_1 120.0(4) . . ?
C23_1 C22_1 H22C_1 120.0 . . ?
C21_1 C22_1 H22C_1 120.0 . . ?
C22_1 C23_1 C24_1 121.2(4) . . ?
C22_1 C23_1 H23F_1 119.4 . . ?
C24_1 C23_1 H23F_1 119.4 . . ?
C23_1 C24_1 C25_1 119.0(4) . . ?
C23_1 C24_1 H24J_1 120.5 . . ?
C25_1 C24_1 H24J_1 120.5 . . ?
C20_1 C25_1 C24_1 120.7(4) . . ?
C20_1 C25_1 H25D_1 119.7 . . ?
C24_1 C25_1 H25D_1 119.7 . . ?
O27_1 C26_1 C9_1 110.1(3) . . ?
O27_1 C26_1 H26G_1 109.6 . . ?
C9_1 C26_1 H26G_1 109.6 . . ?
O27_1 C26_1 H26H_1 109.6 . . ?
C9_1 C26_1 H26H_1 109.6 . . ?
H26G_1 C26_1 H26H_1 108.2 . . ?
C26_1 O27_1 H27B_1 109.5 . . ?
C38_1 C33_1 C34_1 120.3(3) . . ?
C38_1 C33_1 N5_1 127.1(3) . . ?
C34_1 C33_1 N5_1 112.5(3) . . ?
C35_1 C34_1 C33_1 120.3(3) . . ?
C35_1 C34_1 N6_1 127.2(3) . . ?
C33_1 C34_1 N6_1 112.5(3) . . ?
C34_1 C35_1 C36_1 118.0(4) . . ?
C34_1 C35_1 H35A_1 121.0 . . ?
C36_1 C35_1 H35A_1 121.0 . . ?
C37_1 C36_1 C35_1 122.1(4) . . ?
C37_1 C36_1 H36A_1 118.9 . . ?
C35_1 C36_1 H36A_1 118.9 . . ?
C36_1 C37_1 C38_1 120.5(4) . . ?
C36_1 C37_1 H37A_1 119.8 . . ?
C38_1 C37_1 H37A_1 119.8 . . ?
C33_1 C38_1 C37_1 118.8(4) . . ?
C33_1 C38_1 H38A_1 120.6 . . ?
C37_1 C38_1 H38A_1 120.6 . . ?
O40_1 C39_1 C12_1 109.5(3) . . ?
O40_1 C39_1 H39A_1 109.8 . . ?
C12_1 C39_1 H39A_1 109.8 . . ?
O40_1 C39_1 H39B_1 109.8 . . ?
C12_1 C39_1 H39B_1 109.8 . . ?
H39A_1 C39_1 H39B_1 108.2 . . ?
C39_1 O40_1 H40A_1 109.5 . . ?
C47_1 C46_1 C51_1 119.1(3) . . ?
C47_1 C46_1 C13_1 120.2(3) . . ?
C51_1 C46_1 C13_1 120.1(3) . . ?
C46_1 C47_1 C48_1 120.3(3) . . ?
C46_1 C47_1 H47A_1 119.9 . . ?
C48_1 C47_1 H47A_1 119.9 . . ?
C49_1 C48_1 C47_1 119.5(4) . . ?
C49_1 C48_1 H48A_1 120.2 . . ?
C47_1 C48_1 H48A_1 120.2 . . ?
C50_1 C49_1 C48_1 120.7(4) . . ?
C50_1 C49_1 H49A_1 119.7 . . ?
C48_1 C49_1 H49A_1 119.7 . . ?
C51_1 C50_1 C49_1 119.2(4) . . ?
C51_1 C50_1 H50A_1 120.4 . . ?
C49_1 C50_1 H50A_1 120.4 . . ?
C50_1 C51_1 C46_1 121.2(4) . . ?
C50_1 C51_1 H51A_1 119.4 . . ?
C46_1 C51_1 H51A_1 119.4 . . ?
C57_1 C52_1 C53_1 118.5(3) . . ?
C57_1 C52_1 C13_1 118.9(3) . . ?
C53_1 C52_1 C13_1 122.6(3) . . ?
C54_1 C53_1 C52_1 119.3(4) . . ?
C54_1 C53_1 H53A_1 120.4 . . ?
C52_1 C53_1 H53A_1 120.4 . . ?
C55_1 C54_1 C53_1 121.0(4) . . ?
C55_1 C54_1 H54A_1 119.5 . . ?
C53_1 C54_1 H54A_1 119.5 . . ?
C54_1 C55_1 C56_1 120.3(4) . . ?
C54_1 C55_1 H55A_1 119.8 . . ?
C56_1 C55_1 H55A_1 119.8 . . ?
C57_1 C56_1 C55_1 119.4(4) . . ?
C57_1 C56_1 H56A_1 120.3 . . ?
C55_1 C56_1 H56A_1 120.3 . . ?
C56_1 C57_1 C52_1 121.5(4) . . ?
C56_1 C57_1 H57A_1 119.3 . . ?
C52_1 C57_1 H57A_1 119.3 . . ?
N5_2 Ni2_2 N6_2 84.96(12) . . ?
N5_2 Ni2_2 N4_2 83.09(11) . . ?
N6_2 Ni2_2 N4_2 167.29(12) . . ?
N5_2 Ni2_2 N7_2 168.61(11) . . ?
N6_2 Ni2_2 N7_2 84.35(11) . . ?
N4_2 Ni2_2 N7_2 107.85(11) . . ?
C8_2 N4_2 C9_2 120.1(3) . . ?
C8_2 N4_2 Ni2_2 128.3(2) . . ?
C9_2 N4_2 Ni2_2 109.6(2) . . ?
C10_2 N5_2 C33_2 125.3(3) . . ?
C10_2 N5_2 Ni2_2 118.4(2) . . ?
C33_2 N5_2 Ni2_2 114.8(2) . . ?
C11_2 N6_2 C34_2 126.1(3) . . ?
C11_2 N6_2 Ni2_2 118.7(2) . . ?
C34_2 N6_2 Ni2_2 114.8(2) . . ?
C13_2 N7_2 C12_2 116.8(2) . . ?
C13_2 N7_2 Ni2_2 134.4(2) . . ?
C12_2 N7_2 Ni2_2 108.66(17) . . ?
N4_2 C8_2 C20_2 121.1(3) . . ?
N4_2 C8_2 C14_2 125.1(3) . . ?
C20_2 C8_2 C14_2 113.9(3) . . ?
N4_2 C9_2 C26_2 118.6(3) . . ?
N4_2 C9_2 C10_2 107.3(3) . . ?
C26_2 C9_2 C10_2 108.1(3) . . ?
N4_2 C9_2 H9B_2 107.5 . . ?
C26_2 C9_2 H9B_2 107.5 . . ?
C10_2 C9_2 H9B_2 107.5 . . ?
O2_2 C10_2 N5_2 128.9(3) . . ?
O2_2 C10_2 C9_2 118.9(3) . . ?
N5_2 C10_2 C9_2 112.2(3) . . ?
O3_2 C11_2 N6_2 126.8(4) . . ?
O3_2 C11_2 C12_2 120.7(3) . . ?
N6_2 C11_2 C12_2 112.3(3) . . ?
N7_2 C12_2 C11_2 108.4(2) . . ?
N7_2 C12_2 C39_2 109.7(3) . . ?
C11_2 C12_2 C39_2 108.5(3) . . ?
N7_2 C12_2 H12B_2 110.1 . . ?
C11_2 C12_2 H12B_2 110.1 . . ?
C39_2 C12_2 H12B_2 110.1 . . ?
N7_2 C13_2 C46_2 122.9(3) . . ?
N7_2 C13_2 C52_2 123.0(3) . . ?
C46_2 C13_2 C52_2 113.8(3) . . ?
C15_2 C14_2 C19_2 118.3(3) . . ?
C15_2 C14_2 C8_2 121.1(3) . . ?
C19_2 C14_2 C8_2 120.0(3) . . ?
C14_2 C15_2 C16_2 120.5(4) . . ?
C14_2 C15_2 H15B_2 119.8 . . ?
C16_2 C15_2 H15B_2 119.8 . . ?
C17_2 C16_2 C15_2 120.5(4) . . ?
C17_2 C16_2 H16B_2 119.8 . . ?
C15_2 C16_2 H16B_2 119.8 . . ?
C18_2 C17_2 C16_2 119.4(4) . . ?
C18_2 C17_2 H17B_2 120.3 . . ?
C16_2 C17_2 H17B_2 120.3 . . ?
C17_2 C18_2 C19_2 120.4(4) . . ?
C17_2 C18_2 H18B_2 119.8 . . ?
C19_2 C18_2 H18B_2 119.8 . . ?
C18_2 C19_2 C14_2 120.9(3) . . ?
C18_2 C19_2 H19B_2 119.6 . . ?
C14_2 C19_2 H19B_2 119.6 . . ?
C25_2 C20_2 C21_2 119.0(3) . . ?
C25_2 C20_2 C8_2 119.7(3) . . ?
C21_2 C20_2 C8_2 120.8(3) . . ?
C22_2 C21_2 C20_2 120.1(4) . . ?
C22_2 C21_2 H21A_2 119.9 . . ?
C20_2 C21_2 H21A_2 119.9 . . ?
C23_2 C22_2 C21_2 119.8(4) . . ?
C23_2 C22_2 H22A_2 120.1 . . ?
C21_2 C22_2 H22A_2 120.1 . . ?
C24_2 C23_2 C22_2 121.1(4) . . ?
C24_2 C23_2 H23A_2 119.5 . . ?
C22_2 C23_2 H23A_2 119.5 . . ?
C23_2 C24_2 C25_2 119.6(4) . . ?
C23_2 C24_2 H24A_2 120.2 . . ?
C25_2 C24_2 H24A_2 120.2 . . ?
C20_2 C25_2 C24_2 120.3(4) . . ?
C20_2 C25_2 H25A_2 119.9 . . ?
C24_2 C25_2 H25A_2 119.9 . . ?
O27_2 C26_2 C9_2 110.4(3) . . ?
O27_2 C26_2 H26A_2 109.6 . . ?
C9_2 C26_2 H26A_2 109.6 . . ?
O27_2 C26_2 H26B_2 109.6 . . ?
C9_2 C26_2 H26B_2 109.6 . . ?
H26A_2 C26_2 H26B_2 108.1 . . ?
C26_2 O27_2 H27A_2 109.5 . . ?
C38_2 C33_2 C34_2 119.9(3) . . ?
C38_2 C33_2 N5_2 127.8(3) . . ?
C34_2 C33_2 N5_2 112.3(3) . . ?
C35_2 C34_2 N6_2 127.3(3) . . ?
C35_2 C34_2 C33_2 119.6(3) . . ?
N6_2 C34_2 C33_2 113.0(3) . . ?
C36_2 C35_2 C34_2 119.2(4) . . ?
C36_2 C35_2 H35B_2 120.4 . . ?
C34_2 C35_2 H35B_2 120.4 . . ?
C35_2 C36_2 C37_2 121.0(4) . . ?
C35_2 C36_2 H36B_2 119.5 . . ?
C37_2 C36_2 H36B_2 119.5 . . ?
C38_2 C37_2 C36_2 120.7(4) . . ?
C38_2 C37_2 H37B_2 119.7 . . ?
C36_2 C37_2 H37B_2 119.7 . . ?
C37_2 C38_2 C33_2 119.6(4) . . ?
C37_2 C38_2 H38B_2 120.2 . . ?
C33_2 C38_2 H38B_2 120.2 . . ?
O40_2 C39_2 C12_2 114.2(3) . . ?
O40_2 C39_2 H39C_2 108.7 . . ?
C12_2 C39_2 H39C_2 108.7 . . ?
O40_2 C39_2 H39D_2 108.7 . . ?
C12_2 C39_2 H39D_2 108.7 . . ?
H39C_2 C39_2 H39D_2 107.6 . . ?
C39_2 O40_2 H40B_2 109.5 . . ?
C47_2 C46_2 C51_2 118.6(3) . . ?
C47_2 C46_2 C13_2 121.0(3) . . ?
C51_2 C46_2 C13_2 119.8(3) . . ?
C46_2 C47_2 C48_2 120.0(4) . . ?
C46_2 C47_2 H47B_2 120.0 . . ?
C48_2 C47_2 H47B_2 120.0 . . ?
C49_2 C48_2 C47_2 120.8(4) . . ?
C49_2 C48_2 H48B_2 119.6 . . ?
C47_2 C48_2 H48B_2 119.6 . . ?
C48_2 C49_2 C50_2 120.2(4) . . ?
C48_2 C49_2 H49B_2 119.9 . . ?
C50_2 C49_2 H49B_2 119.9 . . ?
C51_2 C50_2 C49_2 119.5(4) . . ?
C51_2 C50_2 H50B_2 120.2 . . ?
C49_2 C50_2 H50B_2 120.2 . . ?
C50_2 C51_2 C46_2 120.8(4) . . ?
C50_2 C51_2 H51B_2 119.6 . . ?
C46_2 C51_2 H51B_2 119.6 . . ?
C57_2 C52_2 C53_2 120.1(4) . . ?
C57_2 C52_2 C13_2 117.9(3) . . ?
C53_2 C52_2 C13_2 121.9(3) . . ?
C54_2 C53_2 C52_2 119.2(4) . . ?
C54_2 C53_2 H53B_2 120.4 . . ?
C52_2 C53_2 H53B_2 120.4 . . ?
C55_2 C54_2 C53_2 120.5(4) . . ?
C55_2 C54_2 H54B_2 119.7 . . ?
C53_2 C54_2 H54B_2 119.7 . . ?
C56_2 C55_2 C54_2 119.7(4) . . ?
C56_2 C55_2 H55B_2 120.2 . . ?
C54_2 C55_2 H55B_2 120.2 . . ?
C57_2 C56_2 C55_2 120.6(4) . . ?
C57_2 C56_2 H56B_2 119.7 . . ?
C55_2 C56_2 H56B_2 119.7 . . ?
C56_2 C57_2 C52_2 119.8(4) . . ?
C56_2 C57_2 H57B_2 120.1 . . ?
C52_2 C57_2 H57B_2 120.1 . . ?

loop_
_geom_bond_atom_site_label_1
_geom_bond_atom_site_label_2
_geom_bond_distance
_geom_bond_site_symmetry_2
_geom_bond_publ_flag
Ni1_1 N6_1 1.837(3) . ?
Ni1_1 N5_1 1.846(2) . ?
Ni1_1 N4_1 1.903(3) . ?
Ni1_1 N7_1 1.957(2) . ?
O2_1 C10_1 1.242(4) . ?
O3_1 C11_1 1.235(4) . ?
N4_1 C8_1 1.298(4) . ?
N4_1 C9_1 1.486(4) . ?
N5_1 C10_1 1.326(4) . ?
N5_1 C33_1 1.411(4) . ?
N6_1 C11_1 1.340(4) . ?
N6_1 C34_1 1.411(4) . ?
N7_1 C13_1 1.287(4) . ?
N7_1 C12_1 1.485(3) . ?
C8_1 C20_1 1.486(5) . ?
C8_1 C14_1 1.487(4) . ?
C9_1 C26_1 1.528(5) . ?
C9_1 C10_1 1.530(5) . ?
C9_1 H9A_1 0.9800 . ?
C11_1 C12_1 1.503(5) . ?
C12_1 C39_1 1.545(4) . ?
C12_1 H12A_1 0.9800 . ?
C13_1 C46_1 1.482(4) . ?
C13_1 C52_1 1.494(4) . ?
C14_1 C19_1 1.376(5) . ?
C14_1 C15_1 1.379(5) . ?
C15_1 C16_1 1.371(6) . ?
C15_1 H15A_1 0.9300 . ?
C16_1 C17_1 1.370(7) . ?
C16_1 H16A_1 0.9300 . ?
C17_1 C18_1 1.371(6) . ?
C17_1 H17A_1 0.9300 . ?
C18_1 C19_1 1.388(5) . ?
C18_1 H18A_1 0.9300 . ?
C19_1 H19A_1 0.9300 . ?
C20_1 C21_1 1.385(5) . ?
C20_1 C25_1 1.386(5) . ?
C21_1 C22_1 1.391(5) . ?
C21_1 H21E_1 0.9300 . ?
C22_1 C23_1 1.359(7) . ?
C22_1 H22C_1 0.9300 . ?
C23_1 C24_1 1.377(7) . ?
C23_1 H23F_1 0.9300 . ?
C24_1 C25_1 1.388(5) . ?
C24_1 H24J_1 0.9300 . ?
C25_1 H25D_1 0.9300 . ?
C26_1 O27_1 1.393(4) . ?
C26_1 H26G_1 0.9700 . ?
C26_1 H26H_1 0.9700 . ?
O27_1 H27B_1 0.8200 . ?
C33_1 C38_1 1.379(4) . ?
C33_1 C34_1 1.405(5) . ?
C34_1 C35_1 1.391(4) . ?
C35_1 C36_1 1.394(5) . ?
C35_1 H35A_1 0.9300 . ?
C36_1 C37_1 1.349(6) . ?
C36_1 H36A_1 0.9300 . ?
C37_1 C38_1 1.405(5) . ?
C37_1 H37A_1 0.9300 . ?
C38_1 H38A_1 0.9300 . ?
C39_1 O40_1 1.397(4) . ?
C39_1 H39A_1 0.9700 . ?
C39_1 H39B_1 0.9700 . ?
O40_1 H40A_1 0.8200 . ?
C46_1 C47_1 1.378(4) . ?
C46_1 C51_1 1.387(5) . ?
C47_1 C48_1 1.392(5) . ?
C47_1 H47A_1 0.9300 . ?
C48_1 C49_1 1.381(6) . ?
C48_1 H48A_1 0.9300 . ?
C49_1 C50_1 1.378(6) . ?
C49_1 H49A_1 0.9300 . ?
C50_1 C51_1 1.375(5) . ?
C50_1 H50A_1 0.9300 . ?
C51_1 H51A_1 0.9300 . ?
C52_1 C57_1 1.383(5) . ?
C52_1 C53_1 1.396(5) . ?
C53_1 C54_1 1.380(5) . ?
C53_1 H53A_1 0.9300 . ?
C54_1 C55_1 1.360(6) . ?
C54_1 H54A_1 0.9300 . ?
C55_1 C56_1 1.372(6) . ?
C55_1 H55A_1 0.9300 . ?
C56_1 C57_1 1.365(5) . ?
C56_1 H56A_1 0.9300 . ?
C57_1 H57A_1 0.9300 . ?
Ni2_2 N5_2 1.846(2) . ?
Ni2_2 N6_2 1.848(2) . ?
Ni2_2 N4_2 1.926(3) . ?
Ni2_2 N7_2 1.948(2) . ?
O2_2 C10_2 1.233(4) . ?
O3_2 C11_2 1.243(4) . ?
N4_2 C8_2 1.289(4) . ?
N4_2 C9_2 1.480(4) . ?
N5_2 C10_2 1.323(4) . ?
N5_2 C33_2 1.415(4) . ?
N6_2 C11_2 1.335(4) . ?
N6_2 C34_2 1.405(4) . ?
N7_2 C13_2 1.293(4) . ?
N7_2 C12_2 1.494(4) . ?
C8_2 C20_2 1.485(5) . ?
C8_2 C14_2 1.497(4) . ?
C9_2 C26_2 1.521(5) . ?
C9_2 C10_2 1.533(5) . ?
C9_2 H9B_2 0.9800 . ?
C11_2 C12_2 1.504(5) . ?
C12_2 C39_2 1.540(5) . ?
C12_2 H12B_2 0.9800 . ?
C13_2 C46_2 1.479(4) . ?
C13_2 C52_2 1.502(4) . ?
C14_2 C15_2 1.376(5) . ?
C14_2 C19_2 1.386(5) . ?
C15_2 C16_2 1.388(6) . ?
C15_2 H15B_2 0.9300 . ?
C16_2 C17_2 1.374(7) . ?
C16_2 H16B_2 0.9300 . ?
C17_2 C18_2 1.363(6) . ?
C17_2 H17B_2 0.9300 . ?
C18_2 C19_2 1.382(5) . ?
C18_2 H18B_2 0.9300 . ?
C19_2 H19B_2 0.9300 . ?
C20_2 C25_2 1.371(5) . ?
C20_2 C21_2 1.395(5) . ?
C21_2 C22_2 1.378(5) . ?
C21_2 H21A_2 0.9300 . ?
C22_2 C23_2 1.365(7) . ?
C22_2 H22A_2 0.9300 . ?
C23_2 C24_2 1.359(7) . ?
C23_2 H23A_2 0.9300 . ?
C24_2 C25_2 1.393(5) . ?
C24_2 H24A_2 0.9300 . ?
C25_2 H25A_2 0.9300 . ?
C26_2 O27_2 1.406(4) . ?
C26_2 H26A_2 0.9700 . ?
C26_2 H26B_2 0.9700 . ?
O27_2 H27A_2 0.8200 . ?
C33_2 C38_2 1.385(4) . ?
C33_2 C34_2 1.409(4) . ?
C34_2 C35_2 1.395(5) . ?
C35_2 C36_2 1.372(5) . ?
C35_2 H35B_2 0.9300 . ?
C36_2 C37_2 1.381(6) . ?
C36_2 H36B_2 0.9300 . ?
C37_2 C38_2 1.374(6) . ?
C37_2 H37B_2 0.9300 . ?
C38_2 H38B_2 0.9300 . ?
C39_2 O40_2 1.402(4) . ?
C39_2 H39C_2 0.9700 . ?
C39_2 H39D_2 0.9700 . ?
O40_2 H40B_2 0.8200 . ?
C46_2 C47_2 1.372(5) . ?
C46_2 C51_2 1.411(5) . ?
C47_2 C48_2 1.395(5) . ?
C47_2 H47B_2 0.9300 . ?
C48_2 C49_2 1.356(6) . ?
C48_2 H48B_2 0.9300 . ?
C49_2 C50_2 1.390(6) . ?
C49_2 H49B_2 0.9300 . ?
C50_2 C51_2 1.365(5) . ?
C50_2 H50B_2 0.9300 . ?
C51_2 H51B_2 0.9300 . ?
C52_2 C57_2 1.389(5) . ?
C52_2 C53_2 1.389(5) . ?
C53_2 C54_2 1.385(6) . ?
C53_2 H53B_2 0.9300 . ?
C54_2 C55_2 1.383(6) . ?
C54_2 H54B_2 0.9300 . ?
C55_2 C56_2 1.380(6) . ?
C55_2 H55B_2 0.9300 . ?
C56_2 C57_2 1.373(5) . ?
C56_2 H56B_2 0.9300 . ?
C57_2 H57B_2 0.9300 . ?

loop_
_geom_hbond_atom_site_label_D
_geom_hbond_atom_site_label_H
_geom_hbond_atom_site_label_A
_geom_hbond_distance_DH
_geom_hbond_distance_HA
_geom_hbond_distance_DA
_geom_hbond_angle_DHA
_geom_hbond_site_symmetry_A
O27_1 H27B_1 O2_2 0.82 2.03 2.727(3) 143.2 1_655
O40_1 H40A_1 O3_2 0.82 2.01 2.786(4) 157.2 1_554
O27_2 H27A_2 O2_1 0.82 1.92 2.727(3) 167.9 .
O40_2 H40B_2 O3_1 0.82 1.84 2.626(4) 159.3 1_556

loop_
_geom_torsion_atom_site_label_1
_geom_torsion_atom_site_label_2
_geom_torsion_atom_site_label_3
_geom_torsion_atom_site_label_4
_geom_torsion
_geom_torsion_site_symmetry_1
_geom_torsion_site_symmetry_2
_geom_torsion_site_symmetry_3
_geom_torsion_site_symmetry_4
_geom_torsion_publ_flag
N6_1 Ni1_1 N4_1 C8_1 111.4(6) . . . . ?
N5_1 Ni1_1 N4_1 C8_1 133.5(3) . . . . ?
N7_1 Ni1_1 N4_1 C8_1 -49.9(3) . . . . ?
N6_1 Ni1_1 N4_1 C9_1 -51.2(7) . . . . ?
N5_1 Ni1_1 N4_1 C9_1 -29.1(2) . . . . ?
N7_1 Ni1_1 N4_1 C9_1 147.4(2) . . . . ?
N6_1 Ni1_1 N5_1 C10_1 -162.7(2) . . . . ?
N4_1 Ni1_1 N5_1 C10_1 22.1(2) . . . . ?
N7_1 Ni1_1 N5_1 C10_1 -140.8(5) . . . . ?
N6_1 Ni1_1 N5_1 C33_1 5.2(2) . . . . ?
N4_1 Ni1_1 N5_1 C33_1 -170.0(2) . . . . ?
N7_1 Ni1_1 N5_1 C33_1 27.1(7) . . . . ?
N5_1 Ni1_1 N6_1 C11_1 -177.6(3) . . . . ?
N4_1 Ni1_1 N6_1 C11_1 -155.7(5) . . . . ?
N7_1 Ni1_1 N6_1 C11_1 6.5(3) . . . . ?
N5_1 Ni1_1 N6_1 C34_1 -4.4(2) . . . . ?
N4_1 Ni1_1 N6_1 C34_1 17.6(7) . . . . ?
N7_1 Ni1_1 N6_1 C34_1 179.8(2) . . . . ?
N6_1 Ni1_1 N7_1 C13_1 156.1(3) . . . . ?
N5_1 Ni1_1 N7_1 C13_1 134.1(6) . . . . ?
N4_1 Ni1_1 N7_1 C13_1 -28.1(3) . . . . ?
N6_1 Ni1_1 N7_1 C12_1 -18.28(19) . . . . ?
N5_1 Ni1_1 N7_1 C12_1 -40.2(7) . . . . ?
N4_1 Ni1_1 N7_1 C12_1 157.62(18) . . . . ?
C9_1 N4_1 C8_1 C20_1 153.9(3) . . . . ?
Ni1_1 N4_1 C8_1 C20_1 -7.2(5) . . . . ?
C9_1 N4_1 C8_1 C14_1 -24.6(5) . . . . ?
Ni1_1 N4_1 C8_1 C14_1 174.3(2) . . . . ?
C8_1 N4_1 C9_1 C26_1 103.6(4) . . . . ?
Ni1_1 N4_1 C9_1 C26_1 -92.5(3) . . . . ?
C8_1 N4_1 C9_1 C10_1 -133.8(3) . . . . ?
Ni1_1 N4_1 C9_1 C10_1 30.1(3) . . . . ?
C33_1 N5_1 C10_1 O2_1 2.4(5) . . . . ?
Ni1_1 N5_1 C10_1 O2_1 168.7(3) . . . . ?
C33_1 N5_1 C10_1 C9_1 -175.3(3) . . . . ?
Ni1_1 N5_1 C10_1 C9_1 -9.0(4) . . . . ?
N4_1 C9_1 C10_1 O2_1 167.8(3) . . . . ?
C26_1 C9_1 C10_1 O2_1 -63.7(4) . . . . ?
N4_1 C9_1 C10_1 N5_1 -14.2(4) . . . . ?
C26_1 C9_1 C10_1 N5_1 114.3(3) . . . . ?
C34_1 N6_1 C11_1 O3_1 10.5(6) . . . . ?
Ni1_1 N6_1 C11_1 O3_1 -177.0(3) . . . . ?
C34_1 N6_1 C11_1 C12_1 -165.2(3) . . . . ?
Ni1_1 N6_1 C11_1 C12_1 7.2(4) . . . . ?
C13_1 N7_1 C12_1 C11_1 -149.8(3) . . . . ?
Ni1_1 N7_1 C12_1 C11_1 25.6(3) . . . . ?
C13_1 N7_1 C12_1 C39_1 89.1(3) . . . . ?
Ni1_1 N7_1 C12_1 C39_1 -95.5(3) . . . . ?
O3_1 C11_1 C12_1 N7_1 162.2(3) . . . . ?
N6_1 C11_1 C12_1 N7_1 -21.7(4) . . . . ?
O3_1 C11_1 C12_1 C39_1 -73.8(4) . . . . ?
N6_1 C11_1 C12_1 C39_1 102.2(3) . . . . ?
C12_1 N7_1 C13_1 C46_1 169.2(3) . . . . ?
Ni1_1 N7_1 C13_1 C46_1 -4.8(5) . . . . ?
C12_1 N7_1 C13_1 C52_1 -4.1(4) . . . . ?
Ni1_1 N7_1 C13_1 C52_1 -178.1(2) . . . . ?
N4_1 C8_1 C14_1 C19_1 -59.0(5) . . . . ?
C20_1 C8_1 C14_1 C19_1 122.4(4) . . . . ?
N4_1 C8_1 C14_1 C15_1 131.8(4) . . . . ?
C20_1 C8_1 C14_1 C15_1 -46.8(5) . . . . ?
C19_1 C14_1 C15_1 C16_1 3.6(7) . . . . ?
C8_1 C14_1 C15_1 C16_1 173.0(4) . . . . ?
C14_1 C15_1 C16_1 C17_1 -5.2(9) . . . . ?
C15_1 C16_1 C17_1 C18_1 3.9(9) . . . . ?
C16_1 C17_1 C18_1 C19_1 -1.1(8) . . . . ?
C15_1 C14_1 C19_1 C18_1 -0.8(6) . . . . ?
C8_1 C14_1 C19_1 C18_1 -170.4(4) . . . . ?
C17_1 C18_1 C19_1 C14_1 -0.4(7) . . . . ?
N4_1 C8_1 C20_1 C21_1 138.0(4) . . . . ?
C14_1 C8_1 C20_1 C21_1 -43.3(5) . . . . ?
N4_1 C8_1 C20_1 C25_1 -49.2(5) . . . . ?
C14_1 C8_1 C20_1 C25_1 129.5(3) . . . . ?
C25_1 C20_1 C21_1 C22_1 1.6(5) . . . . ?
C8_1 C20_1 C21_1 C22_1 174.4(3) . . . . ?
C20_1 C21_1 C22_1 C23_1 -3.0(6) . . . . ?
C21_1 C22_1 C23_1 C24_1 2.0(7) . . . . ?
C22_1 C23_1 C24_1 C25_1 0.4(7) . . . . ?
C21_1 C20_1 C25_1 C24_1 0.7(5) . . . . ?
C8_1 C20_1 C25_1 C24_1 -172.2(3) . . . . ?
C23_1 C24_1 C25_1 C20_1 -1.7(6) . . . . ?
N4_1 C9_1 C26_1 O27_1 68.6(4) . . . . ?
C10_1 C9_1 C26_1 O27_1 -52.6(4) . . . . ?
C10_1 N5_1 C33_1 C38_1 -20.2(5) . . . . ?
Ni1_1 N5_1 C33_1 C38_1 173.2(3) . . . . ?
C10_1 N5_1 C33_1 C34_1 161.6(3) . . . . ?
Ni1_1 N5_1 C33_1 C34_1 -5.0(3) . . . . ?
C38_1 C33_1 C34_1 C35_1 0.4(5) . . . . ?
N5_1 C33_1 C34_1 C35_1 178.7(3) . . . . ?
C38_1 C33_1 C34_1 N6_1 -176.8(3) . . . . ?
N5_1 C33_1 C34_1 N6_1 1.5(4) . . . . ?
C11_1 N6_1 C34_1 C35_1 -1.7(5) . . . . ?
Ni1_1 N6_1 C34_1 C35_1 -174.4(3) . . . . ?
C11_1 N6_1 C34_1 C33_1 175.3(3) . . . . ?
Ni1_1 N6_1 C34_1 C33_1 2.6(3) . . . . ?
C33_1 C34_1 C35_1 C36_1 -1.7(5) . . . . ?
N6_1 C34_1 C35_1 C36_1 175.1(3) . . . . ?
C34_1 C35_1 C36_1 C37_1 2.2(6) . . . . ?
C35_1 C36_1 C37_1 C38_1 -1.4(7) . . . . ?
C34_1 C33_1 C38_1 C37_1 0.4(5) . . . . ?
N5_1 C33_1 C38_1 C37_1 -177.6(3) . . . . ?
C36_1 C37_1 C38_1 C33_1 0.0(6) . . . . ?
N7_1 C12_1 C39_1 O40_1 -149.0(3) . . . . ?
C11_1 C12_1 C39_1 O40_1 89.6(3) . . . . ?
N7_1 C13_1 C46_1 C47_1 -48.0(4) . . . . ?
C52_1 C13_1 C46_1 C47_1 125.8(3) . . . . ?
N7_1 C13_1 C46_1 C51_1 141.3(3) . . . . ?
C52_1 C13_1 C46_1 C51_1 -44.8(4) . . . . ?
C51_1 C46_1 C47_1 C48_1 -0.3(5) . . . . ?
C13_1 C46_1 C47_1 C48_1 -171.0(3) . . . . ?
C46_1 C47_1 C48_1 C49_1 0.0(6) . . . . ?
C47_1 C48_1 C49_1 C50_1 -0.8(6) . . . . ?
C48_1 C49_1 C50_1 C51_1 1.8(7) . . . . ?
C49_1 C50_1 C51_1 C46_1 -2.1(6) . . . . ?
C47_1 C46_1 C51_1 C50_1 1.3(6) . . . . ?
C13_1 C46_1 C51_1 C50_1 172.1(4) . . . . ?
N7_1 C13_1 C52_1 C57_1 96.9(4) . . . . ?
C46_1 C13_1 C52_1 C57_1 -77.1(4) . . . . ?
N7_1 C13_1 C52_1 C53_1 -83.6(4) . . . . ?
C46_1 C13_1 C52_1 C53_1 102.4(4) . . . . ?
C57_1 C52_1 C53_1 C54_1 -2.7(5) . . . . ?
C13_1 C52_1 C53_1 C54_1 177.8(3) . . . . ?
C52_1 C53_1 C54_1 C55_1 1.5(6) . . . . ?
C53_1 C54_1 C55_1 C56_1 -0.1(7) . . . . ?
C54_1 C55_1 C56_1 C57_1 0.0(6) . . . . ?
C55_1 C56_1 C57_1 C52_1 -1.3(6) . . . . ?
C53_1 C52_1 C57_1 C56_1 2.7(6) . . . . ?
C13_1 C52_1 C57_1 C56_1 -177.8(3) . . . . ?
N5_2 Ni2_2 N4_2 C8_2 136.0(3) . . . . ?
N6_2 Ni2_2 N4_2 C8_2 116.0(6) . . . . ?
N7_2 Ni2_2 N4_2 C8_2 -47.2(3) . . . . ?
N5_2 Ni2_2 N4_2 C9_2 -27.8(2) . . . . ?
N6_2 Ni2_2 N4_2 C9_2 -47.8(7) . . . . ?
N7_2 Ni2_2 N4_2 C9_2 148.9(2) . . . . ?
N6_2 Ni2_2 N5_2 C10_2 -163.3(2) . . . . ?
N4_2 Ni2_2 N5_2 C10_2 21.0(2) . . . . ?
N7_2 Ni2_2 N5_2 C10_2 -143.1(5) . . . . ?
N6_2 Ni2_2 N5_2 C33_2 3.6(2) . . . . ?
N4_2 Ni2_2 N5_2 C33_2 -172.1(2) . . . . ?
N7_2 Ni2_2 N5_2 C33_2 23.8(7) . . . . ?
N5_2 Ni2_2 N6_2 C11_2 -175.7(3) . . . . ?
N4_2 Ni2_2 N6_2 C11_2 -155.8(5) . . . . ?
N7_2 Ni2_2 N6_2 C11_2 8.3(3) . . . . ?
N5_2 Ni2_2 N6_2 C34_2 -2.5(2) . . . . ?
N4_2 Ni2_2 N6_2 C34_2 17.4(7) . . . . ?
N7_2 Ni2_2 N6_2 C34_2 -178.5(2) . . . . ?
N5_2 Ni2_2 N7_2 C13_2 133.0(5) . . . . ?
N6_2 Ni2_2 N7_2 C13_2 153.2(3) . . . . ?
N4_2 Ni2_2 N7_2 C13_2 -30.4(3) . . . . ?
N5_2 Ni2_2 N7_2 C12_2 -41.5(6) . . . . ?
N6_2 Ni2_2 N7_2 C12_2 -21.26(19) . . . . ?
N4_2 Ni2_2 N7_2 C12_2 155.10(19) . . . . ?
C9_2 N4_2 C8_2 C20_2 157.4(3) . . . . ?
Ni2_2 N4_2 C8_2 C20_2 -5.0(5) . . . . ?
C9_2 N4_2 C8_2 C14_2 -20.9(5) . . . . ?
Ni2_2 N4_2 C8_2 C14_2 176.7(2) . . . . ?
C8_2 N4_2 C9_2 C26_2 101.3(4) . . . . ?
Ni2_2 N4_2 C9_2 C26_2 -93.3(3) . . . . ?
C8_2 N4_2 C9_2 C10_2 -136.0(3) . . . . ?
Ni2_2 N4_2 C9_2 C10_2 29.3(3) . . . . ?
C33_2 N5_2 C10_2 O2_2 4.8(6) . . . . ?
Ni2_2 N5_2 C10_2 O2_2 170.3(3) . . . . ?
C33_2 N5_2 C10_2 C9_2 -173.6(3) . . . . ?
Ni2_2 N5_2 C10_2 C9_2 -8.2(4) . . . . ?
N4_2 C9_2 C10_2 O2_2 166.8(3) . . . . ?
C26_2 C9_2 C10_2 O2_2 -64.3(4) . . . . ?
N4_2 C9_2 C10_2 N5_2 -14.6(4) . . . . ?
C26_2 C9_2 C10_2 N5_2 114.4(3) . . . . ?
C34_2 N6_2 C11_2 O3_2 9.7(6) . . . . ?
Ni2_2 N6_2 C11_2 O3_2 -178.0(3) . . . . ?
C34_2 N6_2 C11_2 C12_2 -164.9(3) . . . . ?
Ni2_2 N6_2 C11_2 C12_2 7.4(4) . . . . ?
C13_2 N7_2 C12_2 C11_2 -146.2(3) . . . . ?
Ni2_2 N7_2 C12_2 C11_2 29.3(3) . . . . ?
C13_2 N7_2 C12_2 C39_2 95.5(3) . . . . ?
Ni2_2 N7_2 C12_2 C39_2 -88.9(2) . . . . ?
O3_2 C11_2 C12_2 N7_2 160.8(3) . . . . ?
N6_2 C11_2 C12_2 N7_2 -24.3(4) . . . . ?
O3_2 C11_2 C12_2 C39_2 -80.3(4) . . . . ?
N6_2 C11_2 C12_2 C39_2 94.7(3) . . . . ?
C12_2 N7_2 C13_2 C46_2 169.5(3) . . . . ?
Ni2_2 N7_2 C13_2 C46_2 -4.6(5) . . . . ?
C12_2 N7_2 C13_2 C52_2 -4.3(4) . . . . ?
Ni2_2 N7_2 C13_2 C52_2 -178.4(2) . . . . ?
N4_2 C8_2 C14_2 C15_2 127.2(4) . . . . ?
C20_2 C8_2 C14_2 C15_2 -51.2(5) . . . . ?
N4_2 C8_2 C14_2 C19_2 -61.8(5) . . . . ?
C20_2 C8_2 C14_2 C19_2 119.8(4) . . . . ?
C19_2 C14_2 C15_2 C16_2 2.2(6) . . . . ?
C8_2 C14_2 C15_2 C16_2 173.3(4) . . . . ?
C14_2 C15_2 C16_2 C17_2 -3.2(8) . . . . ?
C15_2 C16_2 C17_2 C18_2 2.1(8) . . . . ?
C16_2 C17_2 C18_2 C19_2 -0.1(7) . . . . ?
C17_2 C18_2 C19_2 C14_2 -0.8(6) . . . . ?
C15_2 C14_2 C19_2 C18_2 -0.3(6) . . . . ?
C8_2 C14_2 C19_2 C18_2 -171.5(3) . . . . ?
N4_2 C8_2 C20_2 C25_2 -51.3(5) . . . . ?
C14_2 C8_2 C20_2 C25_2 127.1(3) . . . . ?
N4_2 C8_2 C20_2 C21_2 136.3(4) . . . . ?
C14_2 C8_2 C20_2 C21_2 -45.2(5) . . . . ?
C25_2 C20_2 C21_2 C22_2 2.5(6) . . . . ?
C8_2 C20_2 C21_2 C22_2 175.0(3) . . . . ?
C20_2 C21_2 C22_2 C23_2 -3.1(6) . . . . ?
C21_2 C22_2 C23_2 C24_2 1.1(7) . . . . ?
C22_2 C23_2 C24_2 C25_2 1.4(7) . . . . ?
C21_2 C20_2 C25_2 C24_2 -0.1(6) . . . . ?
C8_2 C20_2 C25_2 C24_2 -172.6(3) . . . . ?
C23_2 C24_2 C25_2 C20_2 -1.9(6) . . . . ?
N4_2 C9_2 C26_2 O27_2 70.0(4) . . . . ?
C10_2 C9_2 C26_2 O27_2 -52.2(4) . . . . ?
C10_2 N5_2 C33_2 C38_2 -19.4(5) . . . . ?
Ni2_2 N5_2 C33_2 C38_2 174.7(3) . . . . ?
C10_2 N5_2 C33_2 C34_2 161.9(3) . . . . ?
Ni2_2 N5_2 C33_2 C34_2 -4.0(3) . . . . ?
C11_2 N6_2 C34_2 C35_2 -3.7(5) . . . . ?
Ni2_2 N6_2 C34_2 C35_2 -176.3(3) . . . . ?
C11_2 N6_2 C34_2 C33_2 173.5(3) . . . . ?
Ni2_2 N6_2 C34_2 C33_2 0.9(3) . . . . ?
C38_2 C33_2 C34_2 C35_2 0.5(5) . . . . ?
N5_2 C33_2 C34_2 C35_2 179.4(3) . . . . ?
C38_2 C33_2 C34_2 N6_2 -176.9(3) . . . . ?
N5_2 C33_2 C34_2 N6_2 2.0(4) . . . . ?
N6_2 C34_2 C35_2 C36_2 174.9(3) . . . . ?
C33_2 C34_2 C35_2 C36_2 -2.1(5) . . . . ?
C34_2 C35_2 C36_2 C37_2 2.6(6) . . . . ?
C35_2 C36_2 C37_2 C38_2 -1.5(7) . . . . ?
C36_2 C37_2 C38_2 C33_2 -0.1(7) . . . . ?
C34_2 C33_2 C38_2 C37_2 0.6(5) . . . . ?
N5_2 C33_2 C38_2 C37_2 -178.1(4) . . . . ?
N7_2 C12_2 C39_2 O40_2 176.2(3) . . . . ?
C11_2 C12_2 C39_2 O40_2 58.1(4) . . . . ?
N7_2 C13_2 C46_2 C47_2 -44.9(5) . . . . ?
C52_2 C13_2 C46_2 C47_2 129.4(3) . . . . ?
N7_2 C13_2 C46_2 C51_2 143.5(3) . . . . ?
C52_2 C13_2 C46_2 C51_2 -42.2(4) . . . . ?
C51_2 C46_2 C47_2 C48_2 -0.7(5) . . . . ?
C13_2 C46_2 C47_2 C48_2 -172.3(3) . . . . ?
C46_2 C47_2 C48_2 C49_2 -0.8(6) . . . . ?
C47_2 C48_2 C49_2 C50_2 0.8(7) . . . . ?
C48_2 C49_2 C50_2 C51_2 0.8(7) . . . . ?
C49_2 C50_2 C51_2 C46_2 -2.3(7) . . . . ?
C47_2 C46_2 C51_2 C50_2 2.2(6) . . . . ?
C13_2 C46_2 C51_2 C50_2 174.0(4) . . . . ?
N7_2 C13_2 C52_2 C57_2 98.8(4) . . . . ?
C46_2 C13_2 C52_2 C57_2 -75.5(4) . . . . ?
N7_2 C13_2 C52_2 C53_2 -84.1(4) . . . . ?
C46_2 C13_2 C52_2 C53_2 101.6(4) . . . . ?
C57_2 C52_2 C53_2 C54_2 -2.6(6) . . . . ?
C13_2 C52_2 C53_2 C54_2 -179.6(4) . . . . ?
C52_2 C53_2 C54_2 C55_2 1.7(7) . . . . ?
C53_2 C54_2 C55_2 C56_2 -0.7(7) . . . . ?
C54_2 C55_2 C56_2 C57_2 0.5(7) . . . . ?
C55_2 C56_2 C57_2 C52_2 -1.3(7) . . . . ?
C53_2 C52_2 C57_2 C56_2 2.3(6) . . . . ?
C13_2 C52_2 C57_2 C56_2 179.5(4) . . . . ?
